data_1567890
loop_
_publ_author_name
'Febriansyah, Benny'
'Li, Yongxin'
'Giovanni, David'
'Salim, Teddy'
'Hooper, Thomas J. N.'
'Sim, Ying'
'Ma, Daphne'
'Laxmi, Shoba'
'Lekina, Yulia'
'Koh, Teck Ming'
'Shen, Ze Xiang'
'Pullarkat, Sumod A.'
'Sum, Tze Chien'
'Mhaisalkar, Subodh G.'
'Ager, Joel W.'
'Mathews, Nripan'

_publ_section_title
;
 Inorganic frameworks of low-dimensional perovskites dictate the
 performance and stability of mixed-dimensional perovskite solar cells.
;
_journal_issue 2
_journal_name_full 'Materials horizons'
_journal_page_first 536
_journal_page_last 546
_journal_paper_doi 10.1039/d2mh00868h
_journal_volume 10
_journal_year 2023
_chemical_formula_sum 'C7 H12 I4 N2 Pb'
_chemical_formula_weight 838.98
_space_group_crystal_system monoclinic
_space_group_IT_number 14
_space_group_name_Hall '-P 2yn'
_space_group_name_H-M_alt 'P 1 21/n 1'
_atom_sites_solution_hydrogens geom
_atom_sites_solution_primary dual
_audit_creation_method SHELXL-2016/6
_audit_update_record
;
2022-05-02 deposited with the CCDC.	2022-10-20 downloaded from the CCDC.
;
_cell_angle_alpha 90
_cell_angle_beta 96.257(4)
_cell_angle_gamma 90
_cell_formula_units_Z 4
_cell_length_a 6.3676(5)
_cell_length_b 12.5920(7)
_cell_length_c 20.5523(12)
_cell_measurement_reflns_used 2109
_cell_measurement_temperature 300(2)
_cell_measurement_theta_max 28.2603
_cell_measurement_theta_min 3.2357
_cell_volume 1638.08(18)
_computing_cell_refinement 'SAINT V8.38A (Bruker AXS Inc., 2017)'
_computing_data_collection 'APEX3 (Bruker AXS Inc., 2017)'
_computing_data_reduction 'SAINT V8.38A (Bruker AXS Inc., 2017)'
_computing_molecular_graphics 'XP (Bruker AXS Inc., 2017)'
_computing_publication_material 'APEX3 (Bruker AXS Inc., 2017)'
_computing_structure_refinement 'SHELXL-2016/6 (Sheldrick, 2016)'
_computing_structure_solution 'XT, VERSION 2014/5'
_diffrn_ambient_temperature 300(2)
_diffrn_detector_area_resol_mean 7.4074
_diffrn_measured_fraction_theta_full 0.951
_diffrn_measured_fraction_theta_max 0.926
_diffrn_measurement_method 'phi and omega scans'
_diffrn_radiation_type MoK\a
_diffrn_radiation_wavelength 0.71073
_diffrn_reflns_av_unetI/netI 0.0735
_diffrn_reflns_Laue_measured_fraction_full 0.951
_diffrn_reflns_Laue_measured_fraction_max 0.926
_diffrn_reflns_limit_h_max 8
_diffrn_reflns_limit_h_min -8
_diffrn_reflns_limit_k_max 17
_diffrn_reflns_limit_k_min 0
_diffrn_reflns_limit_l_max 28
_diffrn_reflns_limit_l_min 0
_diffrn_reflns_number 4139
_diffrn_reflns_point_group_measured_fraction_full 0.951
_diffrn_reflns_point_group_measured_fraction_max 0.926
_diffrn_reflns_theta_full 25.242
_diffrn_reflns_theta_max 29.595
_diffrn_reflns_theta_min 2.567
_diffrn_source 'Incoatec microfocus source'
_diffrn_source_type 'Bruker D8 Quest'
_exptl_absorpt_coefficient_mu 17.813
_exptl_absorpt_correction_T_max 0.72
_exptl_absorpt_correction_T_min 0.35
_exptl_absorpt_correction_type multi-scan
_exptl_absorpt_process_details 'TWINABS - Bruker AXS scaling for twinned crystals - Version 2012/1'
_exptl_crystal_colour red
_exptl_crystal_density_diffrn 3.402
_exptl_crystal_density_method 'not measured'
_exptl_crystal_description needle
_exptl_crystal_F_000 1448
_exptl_crystal_size_max 0.120
_exptl_crystal_size_mid 0.030
_exptl_crystal_size_min 0.020
_refine_diff_density_max 1.378
_refine_diff_density_min -1.552
_refine_diff_density_rms 0.314
_refine_ls_extinction_method none
_refine_ls_goodness_of_fit_ref 1.009
_refine_ls_hydrogen_treatment constr
_refine_ls_matrix_type full
_refine_ls_number_parameters 129
_refine_ls_number_reflns 4139
_refine_ls_number_restraints 57
_refine_ls_restrained_S_all 1.003
_refine_ls_R_factor_all 0.0826
_refine_ls_R_factor_gt 0.0451
_refine_ls_shift/su_max 0.000
_refine_ls_shift/su_mean 0.000
_refine_ls_structure_factor_coef Fsqd
_refine_ls_weighting_details 'w=1/[\s^2^(Fo^2^)+(0.0395P)^2^] where P=(Fo^2^+2Fc^2^)/3'
_refine_ls_weighting_scheme calc
_refine_ls_wR_factor_gt 0.0861
_refine_ls_wR_factor_ref 0.1017
_reflns_Friedel_coverage 0.000
_reflns_number_gt 2879
_reflns_number_total 4139
_reflns_threshold_expression 'I > 2\s(I)'
_cod_data_source_file d2mh00868h2.cif
_cod_data_source_block je431m_0m_5
_cod_depositor_comments
;
The following automatic conversions were performed:

data item '_exptl_absorpt_correction_type' value 'Multi-Scan' was
changed to 'multi-scan' in accordance with the
/home/data/users/saulius/crontab/automatic-downloads/rss-feeds/RSC/lib/dictionaries/cif_core.dic
dictionary named 'cif_core.dic' version 2.4.2 last updated on
2011-04-26.

Automatic conversion script
Id: cif_fix_values 7556 2019-12-06 15:28:31Z antanas 

 Adding full bibliography for 1567888--1567892.cif.
;
_cod_original_sg_symbol_H-M 'P 21/n'
_cod_database_code 1567890
_shelx_shelxl_version_number 2016/6
_shelx_space_group_comment
;
The symmetry employed for this shelxl refinement is uniquely defined
by the following loop, which should always be used as a source of
symmetry information in preference to the above space-group names.
They are only intended as comments.
;
_shelx_estimated_absorpt_t_min 0.224
_shelx_estimated_absorpt_t_max 0.717

loop_
_space_group_symop_operation_xyz
'x, y, z'
'-x+1/2, y+1/2, -z+1/2'
'-x, -y, -z'
'x-1/2, -y-1/2, z-1/2'

loop_
_atom_site_label
_atom_site_type_symbol
_atom_site_fract_x
_atom_site_fract_y
_atom_site_fract_z
_atom_site_U_iso_or_equiv
_atom_site_adp_type
_atom_site_occupancy
_atom_site_site_symmetry_order
_atom_site_calc_flag
_atom_site_refinement_flags_posn
_atom_site_refinement_flags_adp
_atom_site_refinement_flags_occupancy
_atom_site_disorder_assembly
_atom_site_disorder_group
C1 C 0.441(3) 0.6581(11) 0.5357(8) 0.055(4) Uani 1 1 d . . . . .
H1 H 0.313654 0.625109 0.520994 0.066 Uiso 1 1 calc R U . . .
C2 C 0.582(3) 0.6057(11) 0.5781(8) 0.058(4) Uani 1 1 d . . . . .
H2 H 0.553867 0.537227 0.591741 0.069 Uiso 1 1 calc R U . . .
C3 C 0.802(3) 0.7507(12) 0.5827(7) 0.062(5) Uani 1 1 d . . . . .
H3 H 0.926722 0.783144 0.600221 0.075 Uiso 1 1 calc R U . . .
C4 C 0.664(2) 0.8042(11) 0.5393(7) 0.053(4) Uani 1 1 d . . . . .
H4 H 0.695395 0.872895 0.526839 0.064 Uiso 1 1 calc R U . . .
C5 C 0.479(2) 0.7580(10) 0.5139(6) 0.036(3) Uani 1 1 d . . . . .
C6 C 0.332(2) 0.8109(12) 0.4632(6) 0.048(3) Uani 1 1 d . . . . .
H6A H 0.353378 0.887127 0.466141 0.058 Uiso 1 1 calc R U . . .
H6B H 0.187912 0.796046 0.471232 0.058 Uiso 1 1 calc R U . . .
C7 C 0.365(2) 0.7741(11) 0.3950(6) 0.043(3) Uani 1 1 d . . . . .
H7A H 0.501444 0.799400 0.384408 0.052 Uiso 1 1 calc R U . . .
H7B H 0.368417 0.697095 0.394299 0.052 Uiso 1 1 calc R U . . .
N1 N 0.760(2) 0.6538(10) 0.5997(7) 0.059(4) Uani 1 1 d . . . . .
H1A H 0.851293 0.620167 0.625840 0.071 Uiso 1 1 calc R U . . .
N2 N 0.202(2) 0.8112(10) 0.3452(6) 0.064(4) Uani 1 1 d . . . . .
H2A H 0.256212 0.818429 0.307345 0.096 Uiso 1 1 calc R U . . .
H2B H 0.153128 0.873533 0.357277 0.096 Uiso 1 1 calc R U . . .
H2C H 0.097042 0.764229 0.340635 0.096 Uiso 1 1 calc R U . . .
I1 I 0.2352(2) 0.69153(7) 0.72145(5) 0.0598(3) Uani 1 1 d . . . . .
I2 I 0.37852(15) 0.90811(7) 0.90550(5) 0.0425(2) Uani 1 1 d . . . . .
I3 I 0.76106(13) 0.94053(10) 0.74916(6) 0.0560(3) Uani 1 1 d . . . . .
I4 I 0.18660(17) 0.99699(8) 0.60005(5) 0.0482(3) Uani 1 1 d . . . . .
Pb1 Pb 0.26261(7) 0.94337(4) 0.74911(3) 0.03024(12) Uani 1 1 d . . . . .

loop_
_atom_site_aniso_label
_atom_site_aniso_U_11
_atom_site_aniso_U_22
_atom_site_aniso_U_33
_atom_site_aniso_U_23
_atom_site_aniso_U_13
_atom_site_aniso_U_12
C1 0.060(9) 0.045(6) 0.058(9) -0.002(6) -0.001(7) -0.007(6)
C2 0.066(9) 0.039(7) 0.066(10) 0.016(7) -0.003(7) -0.015(6)
C3 0.072(10) 0.057(7) 0.049(9) 0.006(6) -0.036(8) -0.031(7)
C4 0.065(9) 0.046(7) 0.044(8) 0.009(6) -0.012(7) -0.016(7)
C5 0.036(6) 0.044(6) 0.029(6) -0.010(5) 0.004(5) 0.007(5)
C6 0.035(7) 0.063(8) 0.046(6) 0.003(6) 0.000(6) 0.007(7)
C7 0.044(8) 0.044(7) 0.042(6) 0.008(6) 0.001(6) 0.007(7)
N1 0.059(8) 0.055(6) 0.062(9) 0.014(6) -0.008(7) -0.010(6)
N2 0.075(10) 0.064(8) 0.048(7) 0.003(7) -0.016(7) 0.020(8)
I1 0.0838(8) 0.0226(4) 0.0643(6) -0.0002(5) -0.0316(7) 0.0000(5)
I2 0.0409(5) 0.0493(5) 0.0372(5) 0.0022(4) 0.0033(5) 0.0051(4)
I3 0.0189(4) 0.0774(6) 0.0725(6) 0.0195(6) 0.0094(5) 0.0014(5)
I4 0.0609(7) 0.0501(5) 0.0344(5) 0.0036(4) 0.0086(5) -0.0005(5)
Pb1 0.0223(2) 0.0283(2) 0.0398(2) 0.00035(19) 0.0020(2) 0.0000(2)

loop_
_atom_type_symbol
_atom_type_description
_atom_type_scat_dispersion_real
_atom_type_scat_dispersion_imag
_atom_type_scat_source
C C 0.0033 0.0016 'International Tables Vol C Tables 4.2.6.8 and 6.1.1.4'
H H 0.0000 0.0000 'International Tables Vol C Tables 4.2.6.8 and 6.1.1.4'
I I -0.4742 1.8119 'International Tables Vol C Tables 4.2.6.8 and 6.1.1.4'
N N 0.0061 0.0033 'International Tables Vol C Tables 4.2.6.8 and 6.1.1.4'
Pb Pb -3.3944 10.1111 'International Tables Vol C Tables 4.2.6.8 and 6.1.1.4'

loop_
_geom_angle_atom_site_label_1
_geom_angle_atom_site_label_2
_geom_angle_atom_site_label_3
_geom_angle
_geom_angle_site_symmetry_1
_geom_angle_site_symmetry_3
_geom_angle_publ_flag
C2 C1 C5 122.1(15) . . ?
C2 C1 H1 119.0 . . ?
C5 C1 H1 119.0 . . ?
N1 C2 C1 118.6(14) . . ?
N1 C2 H2 120.7 . . ?
C1 C2 H2 120.7 . . ?
N1 C3 C4 120.0(14) . . ?
N1 C3 H3 120.0 . . ?
C4 C3 H3 120.0 . . ?
C3 C4 C5 120.5(13) . . ?
C3 C4 H4 119.7 . . ?
C5 C4 H4 119.7 . . ?
C4 C5 C1 116.4(13) . . ?
C4 C5 C6 121.9(13) . . ?
C1 C5 C6 121.7(14) . . ?
C5 C6 C7 112.0(12) . . ?
C5 C6 H6A 109.2 . . ?
C7 C6 H6A 109.2 . . ?
C5 C6 H6B 109.2 . . ?
C7 C6 H6B 109.2 . . ?
H6A C6 H6B 107.9 . . ?
N2 C7 C6 113.1(12) . . ?
N2 C7 H7A 109.0 . . ?
C6 C7 H7A 109.0 . . ?
N2 C7 H7B 109.0 . . ?
C6 C7 H7B 109.0 . . ?
H7A C7 H7B 107.8 . . ?
C3 N1 C2 122.3(14) . . ?
C3 N1 H1A 118.9 . . ?
C2 N1 H1A 118.9 . . ?
C7 N2 H2A 109.5 . . ?
C7 N2 H2B 109.5 . . ?
H2A N2 H2B 109.5 . . ?
C7 N2 H2C 109.5 . . ?
H2A N2 H2C 109.5 . . ?
H2B N2 H2C 109.5 . . ?
Pb1 I1 Pb1 158.99(4) 2_546 . ?
Pb1 I3 Pb1 178.71(5) . 1_655 ?
I4 Pb1 I3 92.91(3) . . ?
I4 Pb1 I1 88.35(3) . 2_556 ?
I3 Pb1 I1 91.57(4) . 2_556 ?
I4 Pb1 I3 87.40(3) . 1_455 ?
I3 Pb1 I3 178.71(5) . 1_455 ?
I1 Pb1 I3 89.69(4) 2_556 1_455 ?
I4 Pb1 I1 92.30(3) . . ?
I3 Pb1 I1 91.37(4) . . ?
I1 Pb1 I1 176.957(16) 2_556 . ?
I3 Pb1 I1 87.37(4) 1_455 . ?
I4 Pb1 I2 173.86(3) . . ?
I3 Pb1 I2 83.04(3) . . ?
I1 Pb1 I2 87.15(3) 2_556 . ?
I3 Pb1 I2 96.75(3) 1_455 . ?
I1 Pb1 I2 92.41(3) . . ?

loop_
_geom_bond_atom_site_label_1
_geom_bond_atom_site_label_2
_geom_bond_distance
_geom_bond_site_symmetry_2
_geom_bond_publ_flag
C1 C2 1.35(2) . ?
C1 C5 1.365(18) . ?
C1 H1 0.9300 . ?
C2 N1 1.319(18) . ?
C2 H2 0.9300 . ?
C3 N1 1.304(17) . ?
C3 C4 1.363(18) . ?
C3 H3 0.9300 . ?
C4 C5 1.365(18) . ?
C4 H4 0.9300 . ?
C5 C6 1.479(17) . ?
C6 C7 1.513(18) . ?
C6 H6A 0.9700 . ?
C6 H6B 0.9700 . ?
C7 N2 1.453(15) . ?
C7 H7A 0.9700 . ?
C7 H7B 0.9700 . ?
N1 H1A 0.8600 . ?
N2 H2A 0.8900 . ?
N2 H2B 0.8900 . ?
N2 H2C 0.8900 . ?
I1 Pb1 3.1826(11) 2_546 ?
I1 Pb1 3.2230(11) . ?
I2 Pb1 3.2489(11) . ?
I3 Pb1 3.1740(10) . ?
I3 Pb1 3.1940(10) 1_655 ?
I4 Pb1 3.1228(11) . ?
